data_4089321
loop_
_publ_author_name
'Asadi, Ashrafolmolouk'
'Eaborn, Colin'
'Hill, Michael S.'
'Hitchcock, Peter B.'
'Meehan, Margaret M.'
'Smith, J. David'

_publ_section_title
;
 Reactions of a Highly Crowded Cyclic Stannylene with Iodoalkanes, Enones,
 and Dienes. Inhibition of Nucleophilic Substitution at Tin(IV) Centers
;
_journal_issue 12
_journal_name_full Organometallics
_journal_page_first 2430
_journal_paper_doi 10.1021/om020106y
_journal_volume 21
_journal_year 2002
_chemical_compound_source 'synthesis as described'
_chemical_formula_moiety 'C25 H59 F3 O2 Si6 Sn1'
_chemical_formula_structural 'C25 H59 F3 O2 Si6 Sn'
_chemical_formula_sum 'C25 H59 F3 O2 Si6 Sn'
_chemical_formula_weight 735.95
_chemical_name_common '[Sn(iPr)(O2CCF3){(Me3Si)2CSiMe2CH2CH2SiMe2C(SiMe3)2}]'
_space_group_IT_number 14
_space_group_name_Hall '-P 2yn'
_space_group_name_H-M_alt 'P 1 21/n 1'
_symmetry_cell_setting monoclinic
_symmetry_Int_Tables_number 14
_symmetry_space_group_name_Hall '-P 2yn'
_symmetry_space_group_name_H-M 'P 1 21/n 1'
_atom_sites_solution_hydrogens geom
_atom_sites_solution_primary direct
_atom_sites_solution_secondary difmap
_audit_conform_dict_location ftp://ftp.iucr.org/cifdics/cif_core.dic
_audit_conform_dict_name cif_core.dic
_audit_conform_dict_version 2.1
_audit_creation_date 2000-10-06T16:08:39-00:00
_audit_creation_method 'WinGX routine CIF_UPDATE'
_cell_angle_alpha 90
_cell_angle_beta 92.488(3)
_cell_angle_gamma 90
_cell_formula_units_Z 8
_cell_length_a 9.5492(2)
_cell_length_b 44.979(2)
_cell_length_c 17.0348(8)
_cell_measurement_reflns_used 23146
_cell_measurement_temperature 173(2)
_cell_measurement_theta_max 25.028
_cell_measurement_theta_min 3.705
_cell_measurement_wavelength 0.71073
_cell_volume 7309.8(5)
_computing_cell_refinement 'HKL Scalepack (Otwinowski & Minor 1997)'
_computing_data_reduction 'HKL Denzo and Scalepack (Otwinowski & Minor 1997)'
_computing_molecular_graphics 'Ortep-3 for Windows (Farrugia, 1997)'
_computing_publication_material 'WinGX publication routines (Farrugia, 1999)'
_computing_structure_refinement 'SHELXL-97 (Sheldrick, 1997)'
_computing_structure_solution 'SHELXS-97 (Sheldrick, 1997)'
_diffrn_ambient_temperature 173(2)
_diffrn_measured_fraction_theta_full 0.946
_diffrn_measured_fraction_theta_max 0.946
_diffrn_measurement_device KappaCCD
_diffrn_measurement_method CCD
_diffrn_radiation_monochromator graphite
_diffrn_radiation_probe x-ray
_diffrn_radiation_type MoK\a
_diffrn_radiation_wavelength 0.71073
_diffrn_reflns_av_R_equivalents 0.1169
_diffrn_reflns_av_unetI/netI 0.1294
_diffrn_reflns_limit_h_max 11
_diffrn_reflns_limit_h_min -9
_diffrn_reflns_limit_k_max 52
_diffrn_reflns_limit_k_min -53
_diffrn_reflns_limit_l_max 16
_diffrn_reflns_limit_l_min -20
_diffrn_reflns_number 36277
_diffrn_reflns_theta_full 25.03
_diffrn_reflns_theta_max 25.03
_diffrn_reflns_theta_min 3.74
_exptl_absorpt_coefficient_mu 0.932
_exptl_absorpt_correction_T_max 0.847
_exptl_absorpt_correction_T_min 0.735
_exptl_absorpt_correction_type multi-scan
_exptl_absorpt_process_details
;
        [c.f. r.h. blessing, acta cryst. (1995), a51, 33-38]
;
_exptl_crystal_colour colourlessw
_exptl_crystal_density_diffrn 1.337
_exptl_crystal_density_method 'not measured'
_exptl_crystal_description prism
_exptl_crystal_F_000 3088
_exptl_crystal_size_max 0.4
_exptl_crystal_size_mid 0.2
_exptl_crystal_size_min 0.2
_refine_diff_density_max 0.588
_refine_diff_density_min -0.829
_refine_diff_density_rms 0.124
_refine_ls_extinction_method none
_refine_ls_goodness_of_fit_ref 1.012
_refine_ls_hydrogen_treatment riding
_refine_ls_matrix_type full
_refine_ls_number_parameters 658
_refine_ls_number_reflns 12237
_refine_ls_number_restraints 0
_refine_ls_restrained_S_all 1.012
_refine_ls_R_factor_all 0.1175
_refine_ls_R_factor_gt 0.0595
_refine_ls_shift/su_max 0.001
_refine_ls_shift/su_mean 0
_refine_ls_structure_factor_coef Fsqd
_refine_ls_weighting_details 'calc w=1/[\s^2^(Fo^2^)+(0.0467P)^2^+0.0000P] where P=(Fo^2^+2Fc^2^)/3'
_refine_ls_weighting_scheme calc
_refine_ls_wR_factor_gt 0.1151
_refine_ls_wR_factor_ref 0.1344
_reflns_number_gt 7441
_reflns_number_total 12237
_reflns_threshold_expression >2sigma(I)
_cod_data_source_file om020106y.cif
_cod_data_source_block oct1200
_cod_depositor_comments
;
  Removed the extra quotation marks from the value of
  the '_chemical_name_common' data item.

  Antanas Vaitkus,
  2020-01-27
;
_cod_original_sg_symbol_H-M P2(1)/n
_cod_database_code 4089321

loop_
_symmetry_equiv_pos_as_xyz
'x, y, z'
'-x+1/2, y+1/2, -z+1/2'
'-x, -y, -z'
'x-1/2, -y-1/2, z-1/2'

loop_
_atom_site_label
_atom_site_type_symbol
_atom_site_fract_x
_atom_site_fract_y
_atom_site_fract_z
_atom_site_U_iso_or_equiv
_atom_site_adp_type
_atom_site_occupancy
_atom_site_symmetry_multiplicity
_atom_site_calc_flag
_atom_site_refinement_flags
_atom_site_disorder_assembly
_atom_site_disorder_group
Sn Sn 0.80199(4) 0.046455(10) 0.75681(3) 0.02031(13) Uani 1 1 d . A 1
Si1 Si 0.60270(17) -0.01649(4) 0.72720(12) 0.0286(5) Uani 1 1 d . A 1
Si2 Si 0.90568(18) -0.01999(4) 0.66522(12) 0.0292(5) Uani 1 1 d . A 1
Si3 Si 0.86565(19) -0.01988(5) 0.84494(12) 0.0321(5) Uani 1 1 d . A 1
Si4 Si 0.55301(17) 0.06718(4) 0.61441(12) 0.0259(5) Uani 1 1 d . A 1
Si5 Si 0.85203(18) 0.09540(4) 0.60428(12) 0.0286(5) Uani 1 1 d . A 1
Si6 Si 0.65560(17) 0.11553(4) 0.73430(12) 0.0270(5) Uani 1 1 d . A 1
F1 F 0.3836(4) 0.04939(10) 0.8884(2) 0.0469(12) Uani 1 1 d . A 1
F2 F 0.4442(4) 0.07828(10) 0.9819(3) 0.0620(15) Uani 1 1 d . A 1
F3 F 0.4968(4) 0.03236(11) 0.9884(3) 0.0589(14) Uani 1 1 d . A 1
O1 O 0.6397(4) 0.04918(10) 0.8356(3) 0.0264(11) Uani 1 1 d . A 1
O2 O 0.7120(4) 0.07627(11) 0.9413(3) 0.0397(13) Uani 1 1 d . A 1
C1 C 0.7937(6) -0.00342(14) 0.7457(4) 0.0234(16) Uani 1 1 d . A 1
C2 C 0.7153(6) 0.08199(14) 0.6742(4) 0.0233(16) Uani 1 1 d . A 1
C3 C 0.5907(7) -0.05593(15) 0.6899(5) 0.041(2) Uani 1 1 d . A 1
H3A H 0.6421 -0.0691 0.7267 0.062 Uiso 1 1 calc R A 1
H3B H 0.6315 -0.0571 0.6382 0.062 Uiso 1 1 calc R A 1
H3C H 0.4921 -0.062 0.6855 0.062 Uiso 1 1 calc R A 1
C4 C 0.4927(7) -0.01585(17) 0.8160(4) 0.041(2) Uani 1 1 d . A 1
H4A H 0.5413 -0.0266 0.8591 0.061 Uiso 1 1 calc R A 1
H4B H 0.4023 -0.0254 0.8033 0.061 Uiso 1 1 calc R A 1
H4C H 0.4773 0.0048 0.8319 0.061 Uiso 1 1 calc R A 1
C5 C 0.9412(7) -0.06111(16) 0.6770(5) 0.043(2) Uani 1 1 d . A 1
H5A H 0.8523 -0.0717 0.6816 0.065 Uiso 1 1 calc R A 1
H5B H 1.0009 -0.0645 0.7244 0.065 Uiso 1 1 calc R A 1
H5C H 0.9888 -0.0685 0.631 0.065 Uiso 1 1 calc R A 1
C6 C 1.0886(6) -0.00499(17) 0.6576(4) 0.042(2) Uani 1 1 d . A 1
H6A H 1.139 -0.0066 0.7087 0.062 Uiso 1 1 calc R A 1
H6B H 1.084 0.0159 0.6416 0.062 Uiso 1 1 calc R A 1
H6C H 1.1379 -0.0165 0.6184 0.062 Uiso 1 1 calc R A 1
C7 C 0.8230(6) -0.01550(16) 0.5643(4) 0.0347(19) Uani 1 1 d . A 1
H7A H 0.7267 -0.023 0.5636 0.052 Uiso 1 1 calc R A 1
H7B H 0.8769 -0.0267 0.5267 0.052 Uiso 1 1 calc R A 1
H7C H 0.8223 0.0056 0.5499 0.052 Uiso 1 1 calc R A 1
C8 C 0.8067(6) 0.00012(16) 0.9340(4) 0.0333(18) Uani 1 1 d . A 1
H8A H 0.8322 0.0212 0.9306 0.05 Uiso 1 1 calc R A 1
H8B H 0.8524 -0.0086 0.9812 0.05 Uiso 1 1 calc R A 1
H8C H 0.7048 -0.0017 0.9368 0.05 Uiso 1 1 calc R A 1
C9 C 0.8085(8) -0.05919(16) 0.8619(5) 0.046(2) Uani 1 1 d . A 1
H9A H 0.8355 -0.0717 0.8179 0.069 Uiso 1 1 calc R A 1
H9B H 0.7064 -0.0598 0.8659 0.069 Uiso 1 1 calc R A 1
H9C H 0.8536 -0.0666 0.9108 0.069 Uiso 1 1 calc R A 1
C10 C 1.0626(7) -0.02132(18) 0.8539(4) 0.045(2) Uani 1 1 d . A 1
H10A H 1.1007 -0.0014 0.846 0.067 Uiso 1 1 calc R A 1
H10B H 1.0974 -0.0348 0.8139 0.067 Uiso 1 1 calc R A 1
H10C H 1.0922 -0.0286 0.9062 0.067 Uiso 1 1 calc R A 1
C11 C 0.4989(6) 0.00491(14) 0.6513(4) 0.0279(17) Uani 1 1 d . A 1
H11A H 0.5534 0.005 0.6031 0.034 Uiso 1 1 calc R A 1
H11B H 0.4123 -0.0065 0.6388 0.034 Uiso 1 1 calc R A 1
C12 C 0.4544(6) 0.03737(14) 0.6666(4) 0.0259(17) Uani 1 1 d . A 1
H12A H 0.4649 0.0411 0.7238 0.031 Uiso 1 1 calc R A 1
H12B H 0.3537 0.0394 0.6514 0.031 Uiso 1 1 calc R A 1
C13 C 0.5926(7) 0.05172(16) 0.5161(4) 0.0345(19) Uani 1 1 d . A 1
H13A H 0.644 0.0665 0.4866 0.052 Uiso 1 1 calc R A 1
H13B H 0.5047 0.0468 0.4872 0.052 Uiso 1 1 calc R A 1
H13C H 0.6497 0.0337 0.523 0.052 Uiso 1 1 calc R A 1
C14 C 0.4173(6) 0.09654(16) 0.5874(5) 0.042(2) Uani 1 1 d . A 1
H14A H 0.4616 0.1128 0.5594 0.062 Uiso 1 1 calc R A 1
H14B H 0.3772 0.1043 0.6353 0.062 Uiso 1 1 calc R A 1
H14C H 0.3427 0.0877 0.5536 0.062 Uiso 1 1 calc R A 1
C15 C 0.9497(6) 0.06383(17) 0.5599(4) 0.039(2) Uani 1 1 d . A 1
H15A H 0.9922 0.0515 0.6019 0.058 Uiso 1 1 calc R A 1
H15B H 1.0234 0.0718 0.5275 0.058 Uiso 1 1 calc R A 1
H15C H 0.8847 0.0518 0.5272 0.058 Uiso 1 1 calc R A 1
C16 C 0.7779(7) 0.11713(17) 0.5178(4) 0.042(2) Uani 1 1 d . A 1
H16A H 0.7048 0.1054 0.4901 0.063 Uiso 1 1 calc R A 1
H16B H 0.8527 0.1216 0.482 0.063 Uiso 1 1 calc R A 1
H16C H 0.7375 0.1358 0.5363 0.063 Uiso 1 1 calc R A 1
C17 C 0.9880(6) 0.12092(17) 0.6504(5) 0.043(2) Uani 1 1 d . A 1
H17A H 1.0333 0.1112 0.6963 0.064 Uiso 1 1 calc R A 1
H17B H 0.9432 0.1394 0.6667 0.064 Uiso 1 1 calc R A 1
H17C H 1.0586 0.1255 0.6121 0.064 Uiso 1 1 calc R A 1
C18 C 0.6313(7) 0.14933(14) 0.6715(4) 0.0364(19) Uani 1 1 d . A 1
H18A H 0.5668 0.1448 0.6268 0.055 Uiso 1 1 calc R A 1
H18B H 0.722 0.1555 0.6522 0.055 Uiso 1 1 calc R A 1
H18C H 0.5923 0.1654 0.7025 0.055 Uiso 1 1 calc R A 1
C19 C 0.7798(6) 0.12895(15) 0.8148(4) 0.0348(19) Uani 1 1 d . A 1
H19A H 0.8002 0.1127 0.8519 0.052 Uiso 1 1 calc R A 1
H19B H 0.7372 0.1455 0.8424 0.052 Uiso 1 1 calc R A 1
H19C H 0.8671 0.1356 0.7922 0.052 Uiso 1 1 calc R A 1
C20 C 0.4846(6) 0.10993(15) 0.7823(4) 0.0341(19) Uani 1 1 d . A 1
H20A H 0.4911 0.0924 0.8164 0.051 Uiso 1 1 calc R A 1
H20B H 0.4099 0.107 0.7418 0.051 Uiso 1 1 calc R A 1
H20C H 0.4635 0.1275 0.8137 0.051 Uiso 1 1 calc R A 1
C21 C 0.9932(6) 0.06686(15) 0.8098(4) 0.0269(17) Uani 1 1 d . A 1
H21 H 0.9774 0.0887 0.8035 0.032 Uiso 1 1 calc R A 1
C22 C 1.1239(6) 0.06057(17) 0.7633(4) 0.040(2) Uani 1 1 d . A 1
H22A H 1.1019 0.0636 0.7072 0.06 Uiso 1 1 calc R A 1
H22B H 1.1539 0.04 0.7723 0.06 Uiso 1 1 calc R A 1
H22C H 1.1994 0.0741 0.7809 0.06 Uiso 1 1 calc R A 1
C23 C 1.0278(6) 0.06281(17) 0.8978(4) 0.038(2) Uani 1 1 d . A 1
H23A H 0.9447 0.0673 0.9274 0.058 Uiso 1 1 calc R A 1
H23B H 1.1042 0.0763 0.9143 0.058 Uiso 1 1 calc R A 1
H23C H 1.0567 0.0422 0.908 0.058 Uiso 1 1 calc R A 1
C24 C 0.6281(6) 0.06179(16) 0.9029(5) 0.0287(17) Uani 1 1 d . A 1
C25 C 0.4866(7) 0.05542(17) 0.9407(5) 0.0353(19) Uani 1 1 d . A 1
Sn1B Sn 0.74803(4) 0.204309(10) 0.25220(3) 0.02135(14) Uani 1 1 d . B 2
Si1B Si 0.6246 0.1799 0.0679 0.0281(5) Uani 1 1 d . B 2
Si2B Si 0.923 0.1588 0.1259 0.0305(5) Uani 1 1 d . B 2
Si3B Si 0.6578 0.1334 0.2032 0.0275(5) Uani 1 1 d . B 2
Si4B Si 0.51525(17) 0.25426(4) 0.16725(13) 0.0326(5) Uani 1 1 d . B 2
Si5B Si 0.81232(18) 0.27939(4) 0.22006(13) 0.0328(5) Uani 1 1 d . B 2
Si6B Si 0.59725(18) 0.26254(4) 0.34439(13) 0.0341(5) Uani 1 1 d . B 2
F1B F 0.3220(4) 0.17205(10) 0.3468(3) 0.0527(13) Uani 1 1 d . B 2
F2B F 0.3679(4) 0.17505(13) 0.4702(3) 0.0774(17) Uani 1 1 d . B 2
F3B F 0.4317(4) 0.13673(11) 0.4057(3) 0.0586(13) Uani 1 1 d . B 2
O1B O 0.5814(4) 0.18704(10) 0.3161(3) 0.0285(11) Uani 1 1 d . B 2
O2B O 0.6396(5) 0.18338(12) 0.4462(3) 0.0462(14) Uani 1 1 d . B 2
C1B C 0.7389(5) 0.16909(14) 0.1591(4) 0.0213(16) Uani 1 1 d . B 2
C2B C 0.6679(6) 0.25169(14) 0.2441(4) 0.0264(17) Uani 1 1 d . B 2
C3B C 0.7233(7) 0.20389(16) -0.0009(4) 0.039(2) Uani 1 1 d . B 2
H3B1 H 0.7584 0.2216 0.0272 0.059 Uiso 1 1 calc R B 2
H3B2 H 0.6606 0.21 -0.0451 0.059 Uiso 1 1 calc R B 2
H3B3 H 0.8023 0.1927 -0.0206 0.059 Uiso 1 1 calc R B 2
C4B C 0.5678(7) 0.14785(17) 0.0039(4) 0.042(2) Uani 1 1 d . B 2
H4B1 H 0.6502 0.1365 -0.0105 0.063 Uiso 1 1 calc R B 2
H4B2 H 0.5186 0.1554 -0.0437 0.063 Uiso 1 1 calc R B 2
H4B3 H 0.5048 0.135 0.0326 0.063 Uiso 1 1 calc R B 2
C5B C 0.9250(6) 0.13520(17) 0.0342(4) 0.042(2) Uani 1 1 d . B 2
H5B1 H 0.868 0.1174 0.0413 0.064 Uiso 1 1 calc R B 2
H5B2 H 1.0216 0.1294 0.0245 0.064 Uiso 1 1 calc R B 2
H5B3 H 0.8863 0.1466 -0.0107 0.064 Uiso 1 1 calc R B 2
C6B C 1.0303(6) 0.13794(15) 0.2023(4) 0.038(2) Uani 1 1 d . B 2
H6B1 H 0.9782 0.1204 0.2188 0.057 Uiso 1 1 calc R B 2
H6B2 H 1.0501 0.1508 0.2478 0.057 Uiso 1 1 calc R B 2
H6B3 H 1.1187 0.1316 0.1803 0.057 Uiso 1 1 calc R B 2
C7B C 1.0345(6) 0.19131(16) 0.1008(4) 0.040(2) Uani 1 1 d . B 2
H7B1 H 0.9851 0.2034 0.0606 0.06 Uiso 1 1 calc R B 2
H7B2 H 1.123 0.1842 0.0806 0.06 Uiso 1 1 calc R B 2
H7B3 H 1.0539 0.2033 0.148 0.06 Uiso 1 1 calc R B 2
C8B C 0.4614(6) 0.13493(16) 0.2025(4) 0.0350(19) Uani 1 1 d . B 2
H8B1 H 0.4245 0.1397 0.1494 0.052 Uiso 1 1 calc R B 2
H8B2 H 0.4322 0.1503 0.2391 0.052 Uiso 1 1 calc R B 2
H8B3 H 0.4249 0.1156 0.2185 0.052 Uiso 1 1 calc R B 2
C9B C 0.7268(7) 0.12436(15) 0.3042(4) 0.0334(18) Uani 1 1 d . B 2
H9B1 H 0.8294 0.1235 0.3049 0.05 Uiso 1 1 calc R B 2
H9B2 H 0.6899 0.1051 0.3202 0.05 Uiso 1 1 calc R B 2
H9B3 H 0.6975 0.1397 0.3408 0.05 Uiso 1 1 calc R B 2
C10B C 0.6972(7) 0.09829(16) 0.1481(5) 0.042(2) Uani 1 1 d . B 2
H10D H 0.6656 0.1005 0.0929 0.063 Uiso 1 1 calc R B 2
H10E H 0.648 0.0815 0.1714 0.063 Uiso 1 1 calc R B 2
H10F H 0.7984 0.0946 0.1514 0.063 Uiso 1 1 calc R B 2
C11B C 0.4508(6) 0.19745(15) 0.0871(4) 0.0310(18) Uani 1 1 d . B 2
H11C H 0.4245 0.2091 0.0394 0.037 Uiso 1 1 calc R B 2
H11D H 0.3827 0.1809 0.0888 0.037 Uiso 1 1 calc R B 2
C12B C 0.4207(6) 0.21778(15) 0.1578(4) 0.0286(17) Uani 1 1 d . B 2
H12C H 0.4422 0.2063 0.2064 0.034 Uiso 1 1 calc R B 2
H12D H 0.3189 0.222 0.156 0.034 Uiso 1 1 calc R B 2
C13B C 0.5647(7) 0.26685(17) 0.0670(5) 0.049(2) Uani 1 1 d . B 2
H13D H 0.6141 0.2859 0.0714 0.073 Uiso 1 1 calc R B 2
H13E H 0.4797 0.2692 0.0332 0.073 Uiso 1 1 calc R B 2
H13F H 0.6259 0.252 0.0442 0.073 Uiso 1 1 calc R B 2
C14B C 0.3772(7) 0.28256(17) 0.1907(5) 0.056(3) Uani 1 1 d . B 2
H14D H 0.4204 0.3023 0.1959 0.084 Uiso 1 1 calc R B 2
H14E H 0.3349 0.2772 0.2402 0.084 Uiso 1 1 calc R B 2
H14F H 0.3045 0.2829 0.1483 0.084 Uiso 1 1 calc R B 2
C15B C 0.9210(6) 0.26714(17) 0.1370(4) 0.042(2) Uani 1 1 d . B 2
H15D H 0.8595 0.2627 0.0909 0.064 Uiso 1 1 calc R B 2
H15E H 0.974 0.2493 0.1525 0.064 Uiso 1 1 calc R B 2
H15F H 0.9862 0.283 0.124 0.064 Uiso 1 1 calc R B 2
C16B C 0.7427(7) 0.31681(15) 0.1894(5) 0.045(2) Uani 1 1 d . B 2
H16D H 0.676 0.3145 0.1445 0.067 Uiso 1 1 calc R B 2
H16E H 0.8204 0.3296 0.1746 0.067 Uiso 1 1 calc R B 2
H16F H 0.6952 0.3259 0.2333 0.067 Uiso 1 1 calc R B 2
C17B C 0.9372(6) 0.28753(16) 0.3049(5) 0.042(2) Uani 1 1 d . B 2
H17D H 0.8847 0.294 0.35 0.063 Uiso 1 1 calc R B 2
H17E H 1.002 0.3033 0.2903 0.063 Uiso 1 1 calc R B 2
H17F H 0.9905 0.2695 0.319 0.063 Uiso 1 1 calc R B 2
C18B C 0.5728(7) 0.30386(16) 0.3545(5) 0.048(2) Uani 1 1 d . B 2
H18D H 0.5141 0.3113 0.3101 0.072 Uiso 1 1 calc R B 2
H18E H 0.6644 0.3137 0.3551 0.072 Uiso 1 1 calc R B 2
H18F H 0.5272 0.3081 0.4037 0.072 Uiso 1 1 calc R B 2
C19B C 0.7113(7) 0.25329(17) 0.4346(4) 0.043(2) Uani 1 1 d . B 2
H19D H 0.7314 0.2319 0.4354 0.064 Uiso 1 1 calc R B 2
H19E H 0.6622 0.2587 0.4818 0.064 Uiso 1 1 calc R B 2
H19F H 0.7994 0.2644 0.4332 0.064 Uiso 1 1 calc R B 2
C20B C 0.4214(6) 0.24542(16) 0.3641(5) 0.041(2) Uani 1 1 d . B 2
H20D H 0.4276 0.2238 0.3593 0.062 Uiso 1 1 calc R B 2
H20E H 0.3505 0.253 0.3259 0.062 Uiso 1 1 calc R B 2
H20F H 0.3951 0.2506 0.4174 0.062 Uiso 1 1 calc R B 2
C21B C 0.9315(6) 0.20583(15) 0.3348(4) 0.0289(17) Uani 1 1 d . B 2
H21B H 0.9117 0.223 0.37 0.035 Uiso 1 1 calc R B 2
C22B C 1.0687(6) 0.21458(17) 0.2969(4) 0.041(2) Uani 1 1 d . B 2
H22D H 1.0515 0.2316 0.2618 0.061 Uiso 1 1 calc R B 2
H22E H 1.1031 0.1977 0.2668 0.061 Uiso 1 1 calc R B 2
H22F H 1.1389 0.22 0.3381 0.061 Uiso 1 1 calc R B 2
C23B C 0.9564(6) 0.17983(16) 0.3913(4) 0.0367(19) Uani 1 1 d . B 2
H23D H 0.8686 0.1748 0.416 0.055 Uiso 1 1 calc R B 2
H23E H 1.0273 0.1854 0.432 0.055 Uiso 1 1 calc R B 2
H23F H 0.9893 0.1626 0.3623 0.055 Uiso 1 1 calc R B 2
C24B C 0.5629(7) 0.18083(16) 0.3891(5) 0.0321(18) Uani 1 1 d . B 2
C25B C 0.4184(7) 0.16635(19) 0.4021(5) 0.043(2) Uani 1 1 d . B 2

loop_
_atom_site_aniso_label
_atom_site_aniso_U_11
_atom_site_aniso_U_22
_atom_site_aniso_U_33
_atom_site_aniso_U_23
_atom_site_aniso_U_13
_atom_site_aniso_U_12
Sn 0.0175(2) 0.0211(3) 0.0221(3) 0.0000(2) -0.00035(17) -0.00035(17)
Si1 0.0299(10) 0.0240(12) 0.0321(14) -0.0003(10) 0.0025(8) -0.0064(8)
Si2 0.0306(10) 0.0285(12) 0.0287(14) -0.0006(10) 0.0038(8) 0.0076(8)
Si3 0.0374(11) 0.0303(13) 0.0286(14) 0.0039(10) -0.0007(9) 0.0068(8)
Si4 0.0248(9) 0.0270(12) 0.0252(13) 0.0007(9) -0.0057(8) 0.0001(7)
Si5 0.0302(10) 0.0280(12) 0.0278(14) 0.0023(10) 0.0043(8) -0.0026(8)
Si6 0.0273(10) 0.0234(12) 0.0305(14) -0.0023(10) 0.0022(8) 0.0015(8)
F1 0.025(2) 0.067(3) 0.049(3) -0.004(3) 0.0049(19) -0.0071(19)
F2 0.048(3) 0.063(4) 0.078(4) -0.037(3) 0.036(2) -0.008(2)
F3 0.055(3) 0.071(4) 0.053(4) 0.031(3) 0.021(2) 0.002(2)
O1 0.025(2) 0.031(3) 0.024(3) -0.006(2) 0.0049(19) 0.0037(19)
O2 0.035(3) 0.049(4) 0.035(4) -0.014(3) 0.003(2) -0.005(2)
C1 0.026(3) 0.014(4) 0.031(5) 0.002(3) 0.003(3) -0.004(3)
C2 0.024(3) 0.023(4) 0.023(5) -0.001(3) -0.003(3) 0.001(3)
C3 0.042(4) 0.031(5) 0.051(6) -0.004(4) 0.000(4) -0.006(3)
C4 0.042(4) 0.039(5) 0.041(6) 0.007(4) 0.010(3) -0.018(3)
C5 0.056(5) 0.035(5) 0.039(6) -0.008(4) 0.002(4) 0.018(4)
C6 0.029(4) 0.059(6) 0.036(6) 0.001(4) 0.004(3) 0.009(3)
C7 0.038(4) 0.030(5) 0.037(5) -0.002(4) 0.008(3) 0.010(3)
C8 0.040(4) 0.036(5) 0.024(5) 0.003(4) -0.003(3) 0.010(3)
C9 0.076(5) 0.034(5) 0.029(5) 0.003(4) 0.010(4) 0.007(4)
C10 0.043(4) 0.055(6) 0.034(6) 0.005(4) -0.005(4) 0.015(4)
C11 0.019(3) 0.026(4) 0.038(5) -0.003(4) -0.001(3) -0.007(3)
C12 0.016(3) 0.030(4) 0.032(5) -0.002(3) 0.001(3) -0.002(3)
C13 0.043(4) 0.037(5) 0.023(5) 0.002(4) -0.002(3) -0.013(3)
C14 0.032(4) 0.042(5) 0.049(6) 0.005(4) -0.013(3) 0.005(3)
C15 0.032(4) 0.050(5) 0.035(5) 0.004(4) 0.008(3) -0.002(3)
C16 0.054(5) 0.040(5) 0.033(5) 0.017(4) 0.007(4) -0.003(4)
C17 0.034(4) 0.042(5) 0.053(6) 0.004(4) 0.007(4) -0.012(3)
C18 0.046(4) 0.020(4) 0.043(6) 0.001(4) 0.004(4) 0.004(3)
C19 0.042(4) 0.019(4) 0.043(6) -0.009(4) 0.006(3) -0.003(3)
C20 0.029(4) 0.029(5) 0.045(6) -0.002(4) 0.010(3) 0.003(3)
C21 0.020(3) 0.027(4) 0.032(5) -0.003(3) -0.004(3) -0.003(3)
C22 0.024(4) 0.050(5) 0.046(6) 0.002(4) 0.001(3) 0.002(3)
C23 0.030(4) 0.054(5) 0.031(5) -0.006(4) -0.004(3) -0.010(3)
C24 0.023(4) 0.028(4) 0.035(5) 0.007(4) 0.004(3) 0.003(3)
C25 0.034(4) 0.041(5) 0.031(5) -0.005(4) 0.003(3) -0.004(3)
Sn1B 0.0156(2) 0.0212(3) 0.0269(3) 0.0005(2) -0.00211(18) 0.00034(16)
Si1B 0.0268(10) 0.0299(12) 0.0275(14) 0.0017(10) -0.0023(8) -0.0026(8)
Si2B 0.0231(10) 0.0327(13) 0.0361(14) -0.0051(10) 0.0050(8) 0.0030(8)
Si3B 0.0287(10) 0.0205(11) 0.0335(14) 0.0001(10) 0.0018(8) -0.0045(8)
Si4B 0.0242(10) 0.0232(12) 0.0496(16) 0.0034(10) -0.0088(9) 0.0013(7)
Si5B 0.0255(10) 0.0231(12) 0.0493(16) 0.0026(10) -0.0045(9) -0.0015(8)
Si6B 0.0264(10) 0.0275(13) 0.0485(16) -0.0090(11) 0.0028(9) 0.0021(8)
F1B 0.024(2) 0.070(3) 0.065(4) 0.016(3) 0.005(2) -0.002(2)
F2B 0.062(3) 0.114(5) 0.059(4) -0.014(3) 0.037(3) -0.018(3)
F3B 0.055(3) 0.045(3) 0.076(4) 0.023(3) 0.003(2) -0.008(2)
O1B 0.025(2) 0.030(3) 0.030(4) 0.002(3) 0.004(2) -0.0021(19)
O2B 0.036(3) 0.064(4) 0.038(4) 0.002(3) 0.000(3) 0.005(2)
C1B 0.014(3) 0.023(4) 0.027(5) -0.001(3) 0.004(3) 0.004(2)
C2B 0.023(3) 0.022(4) 0.035(5) 0.002(3) 0.000(3) 0.001(3)
C3B 0.043(4) 0.040(5) 0.035(5) 0.014(4) 0.007(3) -0.004(3)
C4B 0.054(5) 0.050(6) 0.021(5) -0.004(4) -0.010(3) -0.006(4)
C5B 0.035(4) 0.046(5) 0.047(6) -0.015(4) 0.011(3) 0.006(3)
C6B 0.032(4) 0.027(4) 0.055(6) -0.005(4) -0.004(3) 0.011(3)
C7B 0.030(4) 0.044(5) 0.046(6) -0.001(4) 0.010(3) -0.008(3)
C8B 0.038(4) 0.033(5) 0.034(5) 0.000(4) 0.000(3) -0.014(3)
C9B 0.046(4) 0.023(4) 0.031(5) 0.004(4) 0.003(3) 0.001(3)
C10B 0.053(5) 0.026(5) 0.048(6) -0.010(4) 0.001(4) -0.009(3)
C11B 0.026(4) 0.035(5) 0.032(5) -0.001(4) -0.009(3) -0.005(3)
C12B 0.017(3) 0.036(5) 0.031(5) -0.003(4) -0.008(3) -0.007(3)
C13B 0.045(4) 0.046(6) 0.054(6) 0.008(5) -0.015(4) -0.008(4)
C14B 0.038(4) 0.043(6) 0.084(7) -0.003(5) -0.018(4) 0.009(4)
C15B 0.034(4) 0.044(5) 0.049(6) 0.012(4) 0.000(3) -0.007(3)
C16B 0.038(4) 0.026(5) 0.070(7) 0.007(4) -0.007(4) 0.000(3)
C17B 0.034(4) 0.026(5) 0.066(6) 0.002(4) -0.005(4) -0.009(3)
C18B 0.039(4) 0.035(5) 0.070(7) -0.017(4) 0.001(4) 0.003(3)
C19B 0.037(4) 0.045(5) 0.046(6) -0.015(4) 0.003(3) 0.001(3)
C20B 0.034(4) 0.033(5) 0.057(6) -0.009(4) 0.008(3) 0.008(3)
C21B 0.026(4) 0.024(4) 0.036(5) -0.002(4) -0.007(3) -0.001(3)
C22B 0.023(4) 0.045(5) 0.054(6) -0.005(4) -0.001(3) -0.001(3)
C23B 0.032(4) 0.040(5) 0.037(5) 0.000(4) -0.009(3) 0.004(3)
C24B 0.032(4) 0.028(5) 0.036(6) -0.003(4) 0.000(4) 0.011(3)
C25B 0.033(4) 0.053(6) 0.043(6) 0.010(5) 0.005(4) -0.001(4)

loop_
_atom_type_symbol
_atom_type_description
_atom_type_scat_dispersion_real
_atom_type_scat_dispersion_imag
_atom_type_scat_source
C C 0.0033 0.0016 'International Tables Vol C Tables 4.2.6.8 and 6.1.1.4'
H H 0 0 'International Tables Vol C Tables 4.2.6.8 and 6.1.1.4'
O O 0.0106 0.006 'International Tables Vol C Tables 4.2.6.8 and 6.1.1.4'
Si Si 0.0817 0.0704 'International Tables Vol C Tables 4.2.6.8 and 6.1.1.4'
Sn Sn -0.6537 1.4246 'International Tables Vol C Tables 4.2.6.8 and 6.1.1.4'
F F 0.0171 0.0103 'International Tables Vol C Tables 4.2.6.8 and 6.1.1.4'

loop_
_geom_angle_atom_site_label_1
_geom_angle_atom_site_label_2
_geom_angle_atom_site_label_3
_geom_angle
O1 Sn C21 109.6(2)
O1 Sn C1 95.03(19)
C21 Sn C1 118.4(2)
O1 Sn C2 95.52(19)
C21 Sn C2 103.6(2)
C1 Sn C2 129.9(2)
C11 Si1 C4 104.6(3)
C11 Si1 C3 103.3(3)
C4 Si1 C3 104.9(3)
C11 Si1 C1 115.2(3)
C4 Si1 C1 114.9(3)
C3 Si1 C1 112.6(3)
C7 Si2 C6 104.7(3)
C7 Si2 C5 105.6(3)
C6 Si2 C5 101.3(3)
C7 Si2 C1 112.8(3)
C6 Si2 C1 117.1(3)
C5 Si2 C1 114.0(3)
C8 Si3 C9 103.2(3)
C8 Si3 C10 106.6(3)
C9 Si3 C10 104.6(3)
C8 Si3 C1 114.5(3)
C9 Si3 C1 113.5(3)
C10 Si3 C1 113.4(3)
C13 Si4 C12 106.4(3)
C13 Si4 C14 101.8(3)
C12 Si4 C14 105.1(3)
C13 Si4 C2 114.3(3)
C12 Si4 C2 113.7(3)
C14 Si4 C2 114.3(3)
C15 Si5 C17 106.5(3)
C15 Si5 C16 104.8(3)
C17 Si5 C16 103.9(3)
C15 Si5 C2 112.3(3)
C17 Si5 C2 114.4(3)
C16 Si5 C2 114.2(3)
C18 Si6 C19 102.5(3)
C18 Si6 C20 105.7(3)
C19 Si6 C20 105.1(3)
C18 Si6 C2 111.5(3)
C19 Si6 C2 116.7(3)
C20 Si6 C2 114.2(3)
C24 O1 Sn 133.6(4)
Si2 C1 Si1 108.4(3)
Si2 C1 Si3 106.6(3)
Si1 C1 Si3 108.8(3)
Si2 C1 Sn 115.3(3)
Si1 C1 Sn 110.3(3)
Si3 C1 Sn 107.3(3)
Si5 C2 Si6 108.2(3)
Si5 C2 Si4 109.6(3)
Si6 C2 Si4 107.5(3)
Si5 C2 Sn 111.8(3)
Si6 C2 Sn 109.4(3)
Si4 C2 Sn 110.3(3)
C12 C11 Si1 120.8(5)
C11 C12 Si4 116.5(4)
C23 C21 C22 109.7(5)
C23 C21 Sn 119.5(4)
C22 C21 Sn 113.0(4)
O2 C24 O1 129.8(6)
O2 C24 C25 116.6(7)
O1 C24 C25 113.5(6)
F3 C25 F2 107.6(6)
F3 C25 F1 106.6(6)
F2 C25 F1 106.3(6)
F3 C25 C24 111.0(6)
F2 C25 C24 111.7(6)
F1 C25 C24 113.2(6)
O1B Sn1B C21B 106.2(2)
O1B Sn1B C1B 95.60(19)
C21B Sn1B C1B 118.7(2)
O1B Sn1B C2B 96.72(19)
C21B Sn1B C2B 105.5(2)
C1B Sn1B C2B 128.3(2)
C4B Si1B C3B 102.7(3)
C4B Si1B C11B 100.9(3)
C3B Si1B C11B 109.7(3)
C4B Si1B C1B 114.6(3)
C3B Si1B C1B 111.5(3)
C11B Si1B C1B 116.1(3)
C7B Si2B C6B 104.6(3)
C7B Si2B C5B 103.0(3)
C6B Si2B C5B 105.5(3)
C7B Si2B C1B 114.6(3)
C6B Si2B C1B 113.2(3)
C5B Si2B C1B 114.8(3)
C9B Si3B C8B 109.2(3)
C9B Si3B C10B 101.9(3)
C8B Si3B C10B 104.4(3)
C9B Si3B C1B 114.0(3)
C8B Si3B C1B 112.4(3)
C10B Si3B C1B 114.0(3)
C12B Si4B C13B 109.0(3)
C12B Si4B C14B 105.7(3)
C13B Si4B C14B 101.2(4)
C12B Si4B C2B 110.7(3)
C13B Si4B C2B 115.1(3)
C14B Si4B C2B 114.4(3)
C17B Si5B C15B 106.6(3)
C17B Si5B C16B 104.2(3)
C15B Si5B C16B 104.8(3)
C17B Si5B C2B 113.7(3)
C15B Si5B C2B 113.4(3)
C16B Si5B C2B 113.2(3)
C18B Si6B C20B 105.7(3)
C18B Si6B C19B 102.2(3)
C20B Si6B C19B 104.5(3)
C18B Si6B C2B 112.4(3)
C20B Si6B C2B 113.7(3)
C19B Si6B C2B 116.9(3)
C24B O1B Sn1B 135.4(4)
Si1B C1B Si2B 108.5(3)
Si1B C1B Si3B 107.4(3)
Si2B C1B Si3B 107.4(3)
Si1B C1B Sn1B 113.4(3)
Si2B C1B Sn1B 111.7(3)
Si3B C1B Sn1B 108.3(3)
Si5B C2B Si4B 110.3(3)
Si5B C2B Si6B 107.9(3)
Si4B C2B Si6B 107.7(3)
Si5B C2B Sn1B 112.3(3)
Si4B C2B Sn1B 110.0(3)
Si6B C2B Sn1B 108.4(3)
C12B C11B Si1B 125.3(4)
C11B C12B Si4B 118.5(5)
C23B C21B C22B 110.4(5)
C23B C21B Sn1B 118.5(4)
C22B C21B Sn1B 114.2(5)
O2B C24B O1B 130.9(7)
O2B C24B C25B 116.2(7)
O1B C24B C25B 112.8(6)
F1B C25B F2B 107.3(6)
F1B C25B F3B 106.9(7)
F2B C25B F3B 106.7(7)
F1B C25B C24B 114.6(7)
F2B C25B C24B 110.9(7)
F3B C25B C24B 109.9(6)

loop_
_geom_bond_atom_site_label_1
_geom_bond_atom_site_label_2
_geom_bond_distance
Sn O1 2.097(4)
Sn C21 2.202(6)
Sn C1 2.252(6)
Sn C2 2.262(6)
Si1 C11 1.863(7)
Si1 C4 1.879(7)
Si1 C3 1.886(7)
Si1 C1 1.930(6)
Si2 C7 1.871(7)
Si2 C6 1.882(6)
Si2 C5 1.889(7)
Si2 C1 1.925(6)
Si3 C8 1.871(7)
Si3 C9 1.877(7)
Si3 C10 1.881(6)
Si3 C1 1.943(7)
Si4 C13 1.866(7)
Si4 C12 1.884(6)
Si4 C14 1.893(6)
Si4 C2 1.935(6)
Si5 C15 1.876(7)
Si5 C17 1.880(7)
Si5 C16 1.881(7)
Si5 C2 1.903(6)
Si6 C18 1.867(7)
Si6 C19 1.874(7)
Si6 C20 1.874(6)
Si6 C2 1.924(6)
F1 C25 1.327(8)
F2 C25 1.318(8)
F3 C25 1.318(8)
O1 C24 1.289(8)
O2 C24 1.203(8)
C11 C12 1.546(8)
C21 C23 1.531(9)
C21 C22 1.533(8)
C24 C25 1.548(9)
Sn1B O1B 2.114(4)
Sn1B C21B 2.200(6)
Sn1B C1B 2.241(6)
Sn1B C2B 2.267(6)
Si1B C4B 1.872(7)
Si1B C3B 1.877(6)
Si1B C11B 1.879(6)
Si1B C1B 1.921(6)
Si2B C7B 1.869(6)
Si2B C6B 1.874(7)
Si2B C5B 1.890(7)
Si2B C1B 1.927(5)
Si3B C9B 1.861(7)
Si3B C8B 1.876(6)
Si3B C10B 1.884(7)
Si3B C1B 1.946(6)
Si4B C12B 1.876(6)
Si4B C13B 1.878(8)
Si4B C14B 1.888(7)
Si4B C2B 1.920(6)
Si5B C17B 1.870(7)
Si5B C15B 1.874(7)
Si5B C16B 1.875(7)
Si5B C2B 1.916(6)
Si6B C18B 1.882(7)
Si6B C20B 1.890(6)
Si6B C19B 1.890(7)
Si6B C2B 1.926(7)
F1B C25B 1.312(8)
F2B C25B 1.335(9)
F3B C25B 1.339(9)
O1B C24B 1.294(8)
O2B C24B 1.197(8)
C11B C12B 1.550(9)
C21B C23B 1.527(9)
C21B C22B 1.536(8)
C24B C25B 1.550(10)

loop_
_geom_torsion_atom_site_label_1
_geom_torsion_atom_site_label_2
_geom_torsion_atom_site_label_3
_geom_torsion_atom_site_label_4
_geom_torsion
Sn C1 Si1 C11 46.1(4)
C1 Si1 C11 C12 -69.7(5)
Si1 C11 C12 Si4 105.5(5)
C11 C12 Si4 C2 -91.1(5)
C12 Si4 C2 Sn 27.9(4)
Si4 C2 Sn C1 28.3(4)
Sn1B C1B Si1B C11B -44.5(4)
C1B Si1B C11B C12B 32.7(7)
Si1B C11B C12B Si4B 63.6(7)
C11B C12B Si4B C2B -101.6(5)
C12B Si4B C2B Sn1B 27.7(4)
Si4B C2B Sn1B C1B 27.0(4)
